data_7037929
loop_
_publ_author_name
'Begum, I.'
'Schnakenburg, G.'
'Streubel, R.'

_publ_section_title
;
 Synthesis and reactions of C-phosphanylated thiazol-2-thiones.
;
_journal_issue 7
_journal_name_full 'Dalton transactions (Cambridge, England : 2003)'
_journal_page_first 2955
_journal_page_last 2962
_journal_paper_doi 10.1039/c5dt03662c
_journal_volume 45
_journal_year 2016
_chemical_formula_moiety 'C16 H14 N P S2'
_chemical_formula_sum 'C16 H14 N P S2'
_chemical_formula_weight 315.37
_chemical_name_systematic
; 
 ? 
;
_space_group_IT_number 7
_symmetry_cell_setting monoclinic
_symmetry_space_group_name_Hall 'P -2yc'
_symmetry_space_group_name_H-M 'P 1 c 1'
_atom_sites_solution_hydrogens geom
_atom_sites_solution_primary direct
_atom_sites_solution_secondary difmap
_audit_creation_method SHELXL-97
_audit_update_record
;
2015-09-10 deposited with the CCDC.
2015-12-18 downloaded from the CCDC.
;
_cell_angle_alpha 90.00
_cell_angle_beta 106.287(4)
_cell_angle_gamma 90.00
_cell_formula_units_Z 2
_cell_length_a 8.7273(9)
_cell_length_b 9.6573(10)
_cell_length_c 9.3479(9)
_cell_measurement_reflns_used 9947
_cell_measurement_temperature 100(2)
_cell_measurement_theta_max 29.95
_cell_measurement_theta_min 3.10
_cell_volume 756.24(13)
_computing_structure_refinement 'SHELXL-97 (Sheldrick, 1997)'
_computing_structure_solution 'SHELXS-97 (Sheldrick, 1990)'
_diffrn_ambient_temperature 100(2)
_diffrn_measured_fraction_theta_full 0.982
_diffrn_measured_fraction_theta_max 0.982
_diffrn_measurement_device_type 'Bruker X8-KappaApexII'
_diffrn_radiation_monochromator graphite
_diffrn_radiation_source 'fine-focus sealed tube'
_diffrn_radiation_type MoK\a
_diffrn_radiation_wavelength 0.71073
_diffrn_reflns_av_R_equivalents 0.0247
_diffrn_reflns_av_sigmaI/netI 0.0206
_diffrn_reflns_limit_h_max 11
_diffrn_reflns_limit_h_min -11
_diffrn_reflns_limit_k_max 12
_diffrn_reflns_limit_k_min -12
_diffrn_reflns_limit_l_max 11
_diffrn_reflns_limit_l_min -11
_diffrn_reflns_number 13762
_diffrn_reflns_theta_full 26.99
_diffrn_reflns_theta_max 26.99
_diffrn_reflns_theta_min 4.22
_exptl_absorpt_coefficient_mu 0.446
_exptl_absorpt_correction_T_max 0.9780
_exptl_absorpt_correction_T_min 0.9005
_exptl_absorpt_correction_type empirical
_exptl_absorpt_process_details 'Bruker SADABS 2014/1'
_exptl_crystal_colour colourless
_exptl_crystal_density_diffrn 1.385
_exptl_crystal_density_method 'not measured'
_exptl_crystal_description block
_exptl_crystal_F_000 328
_exptl_crystal_size_max 0.24
_exptl_crystal_size_mid 0.10
_exptl_crystal_size_min 0.05
_refine_diff_density_max 0.250
_refine_diff_density_min -0.159
_refine_diff_density_rms 0.036
_refine_ls_abs_structure_details 'Flack H D (1983), Acta Cryst. A39, 876-881'
_refine_ls_abs_structure_Flack 0.00(4)
_refine_ls_extinction_method none
_refine_ls_goodness_of_fit_ref 1.048
_refine_ls_hydrogen_treatment constr
_refine_ls_matrix_type full
_refine_ls_number_parameters 182
_refine_ls_number_reflns 3073
_refine_ls_number_restraints 2
_refine_ls_restrained_S_all 1.047
_refine_ls_R_factor_all 0.0200
_refine_ls_R_factor_gt 0.0192
_refine_ls_shift/su_max 0.012
_refine_ls_shift/su_mean 0.002
_refine_ls_structure_factor_coef Fsqd
_refine_ls_weighting_details 'calc w=1/[\s^2^(Fo^2^)+(0.0270P)^2^+0.1492P] where P=(Fo^2^+2Fc^2^)/3'
_refine_ls_weighting_scheme calc
_refine_ls_wR_factor_gt 0.0489
_refine_ls_wR_factor_ref 0.0493
_reflns_number_gt 3011
_reflns_number_total 3073
_reflns_threshold_expression >2sigma(I)
_cod_data_source_file c5dt03662c2.cif
_cod_data_source_block 3161f
_cod_depositor_comments 'Adding full bibliography for 7037929--7037933.cif.'
_cod_original_sg_symbol_H-M 'P c'
_cod_database_code 7037929

loop_
_symmetry_equiv_pos_as_xyz
'x, y, z'
'x, -y, z+1/2'

loop_
_atom_site_label
_atom_site_type_symbol
_atom_site_fract_x
_atom_site_fract_y
_atom_site_fract_z
_atom_site_U_iso_or_equiv
_atom_site_adp_type
_atom_site_occupancy
_atom_site_symmetry_multiplicity
_atom_site_calc_flag
_atom_site_refinement_flags
C1 C 0.79608(15) 0.11707(14) 0.58552(16) 0.0140(3) Uani 1 1 d .
C2 C 0.57818(15) 0.16891(14) 0.35037(16) 0.0147(3) Uani 1 1 d .
C3 C 0.69052(16) 0.01302(14) 0.53869(16) 0.0147(3) Uani 1 1 d .
H3A H 0.6984 -0.0730 0.5896 0.018 Uiso 1 1 calc R
C4 C 0.44190(17) -0.05554(16) 0.34180(18) 0.0221(3) Uani 1 1 d .
H4C H 0.4529 -0.1391 0.4033 0.027 Uiso 1 1 calc R
H4B H 0.4487 -0.0805 0.2422 0.027 Uiso 1 1 calc R
H4A H 0.3383 -0.0122 0.3338 0.027 Uiso 1 1 calc R
C5 C 1.09913(16) 0.23260(13) 0.69090(17) 0.0142(3) Uani 1 1 d .
C6 C 1.14770(16) 0.19402(14) 0.56612(16) 0.0176(3) Uani 1 1 d .
H6A H 1.1056 0.1124 0.5128 0.021 Uiso 1 1 calc R
C7 C 1.25718(18) 0.27416(16) 0.51930(18) 0.0201(3) Uani 1 1 d .
H7A H 1.2887 0.2477 0.4338 0.024 Uiso 1 1 calc R
C8 C 1.32035(17) 0.39296(15) 0.59796(18) 0.0217(3) Uani 1 1 d .
H8A H 1.3956 0.4476 0.5668 0.026 Uiso 1 1 calc R
C9 C 1.27316(17) 0.43130(16) 0.72175(18) 0.0211(3) Uani 1 1 d .
H9A H 1.3161 0.5127 0.7751 0.025 Uiso 1 1 calc R
C10 C 1.16305(16) 0.35160(14) 0.76912(17) 0.0181(3) Uani 1 1 d .
H10A H 1.1318 0.3786 0.8546 0.022 Uiso 1 1 calc R
C11 C 0.89490(16) 0.22228(13) 0.88219(17) 0.0151(3) Uani 1 1 d .
C12 C 0.99336(17) 0.22613(15) 1.02900(17) 0.0189(3) Uani 1 1 d .
H12A H 1.0904 0.1752 1.0553 0.023 Uiso 1 1 calc R
C13 C 0.94968(18) 0.30422(16) 1.13654(18) 0.0230(3) Uani 1 1 d .
H13A H 1.0178 0.3076 1.2355 0.028 Uiso 1 1 calc R
C14 C 0.80685(19) 0.37715(15) 1.09953(19) 0.0231(3) Uani 1 1 d .
H14A H 0.7772 0.4304 1.1730 0.028 Uiso 1 1 calc R
C15 C 0.70754(18) 0.37198(15) 0.95495(19) 0.0219(3) Uani 1 1 d .
H15A H 0.6091 0.4209 0.9299 0.026 Uiso 1 1 calc R
C16 C 0.75111(16) 0.29589(15) 0.84693(16) 0.0180(3) Uani 1 1 d .
H16A H 0.6827 0.2937 0.7480 0.022 Uiso 1 1 calc R
N N 0.57016(13) 0.04191(12) 0.41077(14) 0.0153(2) Uani 1 1 d .
P P 0.96376(4) 0.11459(3) 0.75148(4) 0.01383(8) Uani 1 1 d .
S1 S 0.74395(4) 0.25504(3) 0.46035(4) 0.01683(8) Uani 1 1 d .
S2 S 0.45110(4) 0.23339(4) 0.19706(4) 0.01922(8) Uani 1 1 d .

loop_
_atom_site_aniso_label
_atom_site_aniso_U_11
_atom_site_aniso_U_22
_atom_site_aniso_U_33
_atom_site_aniso_U_23
_atom_site_aniso_U_13
_atom_site_aniso_U_12
C1 0.0146(6) 0.0158(6) 0.0111(7) 0.0009(5) 0.0030(5) 0.0005(5)
C2 0.0140(6) 0.0182(6) 0.0129(7) -0.0026(5) 0.0054(5) 0.0018(5)
C3 0.0149(6) 0.0154(6) 0.0144(7) -0.0003(5) 0.0049(5) 0.0006(5)
C4 0.0184(7) 0.0222(7) 0.0220(8) -0.0029(6) -0.0004(6) -0.0058(5)
C5 0.0116(6) 0.0160(6) 0.0144(7) 0.0025(5) 0.0024(5) 0.0007(5)
C6 0.0164(7) 0.0194(6) 0.0165(8) -0.0013(5) 0.0037(5) 0.0021(5)
C7 0.0172(7) 0.0296(8) 0.0139(8) 0.0024(6) 0.0052(6) 0.0045(6)
C8 0.0156(6) 0.0264(8) 0.0231(8) 0.0069(6) 0.0055(6) -0.0024(5)
C9 0.0214(7) 0.0211(7) 0.0207(8) 0.0009(6) 0.0056(6) -0.0057(5)
C10 0.0190(7) 0.0190(6) 0.0167(8) -0.0007(5) 0.0056(5) -0.0020(5)
C11 0.0157(6) 0.0158(6) 0.0147(7) 0.0016(5) 0.0058(5) -0.0037(5)
C12 0.0187(7) 0.0217(7) 0.0158(8) 0.0023(5) 0.0037(6) -0.0038(5)
C13 0.0265(8) 0.0265(7) 0.0149(8) -0.0008(6) 0.0041(6) -0.0068(6)
C14 0.0305(8) 0.0206(7) 0.0207(8) -0.0040(6) 0.0116(6) -0.0051(6)
C15 0.0234(7) 0.0212(7) 0.0227(8) -0.0001(6) 0.0089(6) 0.0008(5)
C16 0.0172(6) 0.0204(6) 0.0158(7) 0.0016(5) 0.0041(5) -0.0016(5)
N 0.0144(5) 0.0158(5) 0.0157(6) -0.0017(4) 0.0042(4) -0.0013(4)
P 0.01387(15) 0.01409(15) 0.01251(17) 0.00098(12) 0.00202(11) -0.00087(12)
S1 0.01815(17) 0.01532(15) 0.01504(18) 0.00218(13) 0.00139(13) -0.00287(12)
S2 0.01658(16) 0.02531(17) 0.01468(19) 0.00222(14) 0.00258(12) 0.00578(14)

loop_
_atom_type_symbol
_atom_type_description
_atom_type_scat_dispersion_real
_atom_type_scat_dispersion_imag
_atom_type_scat_source
C C 0.0033 0.0016 'International Tables Vol C Tables 4.2.6.8 and 6.1.1.4'
H H 0.0000 0.0000 'International Tables Vol C Tables 4.2.6.8 and 6.1.1.4'
N N 0.0061 0.0033 'International Tables Vol C Tables 4.2.6.8 and 6.1.1.4'
P P 0.1023 0.0942 'International Tables Vol C Tables 4.2.6.8 and 6.1.1.4'
S S 0.1246 0.1234 'International Tables Vol C Tables 4.2.6.8 and 6.1.1.4'

loop_
_geom_angle_atom_site_label_1
_geom_angle_atom_site_label_2
_geom_angle_atom_site_label_3
_geom_angle
C3 C1 S1 108.94(10)
C3 C1 P 125.60(11)
S1 C1 P 125.46(8)
N C2 S2 126.46(10)
N C2 S1 108.54(10)
S2 C2 S1 125.00(9)
C1 C3 N 114.48(12)
C1 C3 H3A 122.8
N C3 H3A 122.8
N C4 H4C 109.5
N C4 H4B 109.5
H4C C4 H4B 109.5
N C4 H4A 109.5
H4C C4 H4A 109.5
H4B C4 H4A 109.5
C10 C5 C6 119.17(13)
C10 C5 P 123.13(12)
C6 C5 P 117.53(10)
C7 C6 C5 120.62(13)
C7 C6 H6A 119.7
C5 C6 H6A 119.7
C8 C7 C6 119.85(15)
C8 C7 H7A 120.1
C6 C7 H7A 120.1
C9 C8 C7 119.76(14)
C9 C8 H8A 120.1
C7 C8 H8A 120.1
C8 C9 C10 120.69(14)
C8 C9 H9A 119.7
C10 C9 H9A 119.7
C5 C10 C9 119.90(14)
C5 C10 H10A 120.1
C9 C10 H10A 120.1
C16 C11 C12 118.73(14)
C16 C11 P 124.92(11)
C12 C11 P 116.32(10)
C13 C12 C11 120.32(14)
C13 C12 H12A 119.8
C11 C12 H12A 119.8
C14 C13 C12 120.21(14)
C14 C13 H13A 119.9
C12 C13 H13A 119.9
C15 C14 C13 119.77(14)
C15 C14 H14A 120.1
C13 C14 H14A 120.1
C16 C15 C14 120.34(14)
C16 C15 H15A 119.8
C14 C15 H15A 119.8
C15 C16 C11 120.61(13)
C15 C16 H16A 119.7
C11 C16 H16A 119.7
C2 N C3 115.25(11)
C2 N C4 121.20(12)
C3 N C4 123.55(12)
C1 P C11 103.11(6)
C1 P C5 99.35(6)
C11 P C5 102.29(6)
C2 S1 C1 92.78(6)

loop_
_geom_bond_atom_site_label_1
_geom_bond_atom_site_label_2
_geom_bond_distance
C1 C3 1.3505(18)
C1 S1 1.7472(14)
C1 P 1.8098(13)
C2 N 1.3601(18)
C2 S2 1.6674(14)
C2 S1 1.7343(14)
C3 N 1.3808(18)
C3 H3A 0.9500
C4 N 1.4662(17)
C4 H4C 0.9800
C4 H4B 0.9800
C4 H4A 0.9800
C5 C10 1.3920(19)
C5 C6 1.399(2)
C5 P 1.8414(14)
C6 C7 1.392(2)
C6 H6A 0.9500
C7 C8 1.390(2)
C7 H7A 0.9500
C8 C9 1.383(2)
C8 H8A 0.9500
C9 C10 1.397(2)
C9 H9A 0.9500
C10 H10A 0.9500
C11 C16 1.3989(19)
C11 C12 1.401(2)
C11 P 1.8297(15)
C12 C13 1.393(2)
C12 H12A 0.9500
C13 C14 1.388(2)
C13 H13A 0.9500
C14 C15 1.387(2)
C14 H14A 0.9500
C15 C16 1.386(2)
C15 H15A 0.9500
C16 H16A 0.9500

loop_
_geom_torsion_atom_site_label_1
_geom_torsion_atom_site_label_2
_geom_torsion_atom_site_label_3
_geom_torsion_atom_site_label_4
_geom_torsion
S1 C1 C3 N -1.53(15)
P C1 C3 N 178.16(11)
C10 C5 C6 C7 -0.7(2)
P C5 C6 C7 -176.24(11)
C5 C6 C7 C8 0.7(2)
C6 C7 C8 C9 -0.4(2)
C7 C8 C9 C10 0.3(2)
C6 C5 C10 C9 0.5(2)
P C5 C10 C9 175.79(11)
C8 C9 C10 C5 -0.3(2)
C16 C11 C12 C13 -1.3(2)
P C11 C12 C13 -179.32(11)
C11 C12 C13 C14 1.0(2)
C12 C13 C14 C15 0.0(2)
C13 C14 C15 C16 -0.8(2)
C14 C15 C16 C11 0.6(2)
C12 C11 C16 C15 0.5(2)
P C11 C16 C15 178.35(11)
S2 C2 N C3 179.98(10)
S1 C2 N C3 -0.27(15)
S2 C2 N C4 0.4(2)
S1 C2 N C4 -179.89(11)
C1 C3 N C2 1.22(18)
C1 C3 N C4 -179.16(13)
C3 C1 P C11 -103.53(13)
S1 C1 P C11 76.10(10)
C3 C1 P C5 151.41(13)
S1 C1 P C5 -28.96(11)
C16 C11 P C1 -5.50(13)
C12 C11 P C1 172.42(10)
C16 C11 P C5 97.29(12)
C12 C11 P C5 -84.78(11)
C10 C5 P C1 123.75(12)
C6 C5 P C1 -60.93(11)
C10 C5 P C11 18.02(13)
C6 C5 P C11 -166.66(10)
N C2 S1 C1 -0.51(11)
S2 C2 S1 C1 179.25(9)
C3 C1 S1 C2 1.16(11)
P C1 S1 C2 -178.53(9)
